data_4507546
loop_
_publ_author_name
'Husain, Ahmad'
'Ellwart, Mario'
'Bourne, Susan A.'
'\"Ohrstr\"om Lars'
'Oliver, Clive L.'

_publ_section_title
;
 Single-Crystal-to-Single-Crystal Transformation of a Novel 2-Fold
 Interpenetrated Cadmium-Organic Framework with Trimesate and
 1,2-Bis(4-pyridyl)ethane into the Thermally Desolvated Form Which
 Exhibits Liquid and Gas Sorption Properties
;
_journal_issue 4
_journal_name_full 'Crystal Growth &amp; Design'
_journal_page_first 1526
_journal_paper_doi 10.1021/cg301760a
_journal_volume 13
_journal_year 2013
_chemical_formula_moiety 'C21 H16 Cd N2 O6'
_chemical_formula_sum 'C21 H16 Cd N2 O6'
_chemical_formula_weight 504.76
_chemical_name_common 2
_chemical_name_systematic
;
 ?
;
_space_group_IT_number 61
_symmetry_cell_setting orthorhombic
_symmetry_space_group_name_Hall '-P 2ac 2ab'
_symmetry_space_group_name_H-M 'P b c a'
_atom_sites_solution_hydrogens geom
_atom_sites_solution_primary direct
_atom_sites_solution_secondary difmap
_audit_creation_method SHELXL-97
_audit_update_record
;
2013-02-22 # Formatted by publCIF
;
_cell_angle_alpha 90.00
_cell_angle_beta 90.00
_cell_angle_gamma 90.00
_cell_formula_units_Z 8
_cell_length_a 16.811(3)
_cell_length_b 13.891(3)
_cell_length_c 20.743(4)
_cell_measurement_temperature 173(2)
_cell_volume 4843.9(16)
_computing_cell_refinement 'DENZO (Otwinowski & Minor, 2000)'
_computing_data_collection 'Collect (Nonius, 2000)'
_computing_data_reduction 'DENZO (Otwinowski & Minor, 2000)'
_computing_molecular_graphics 'X-SEED (Barbour, 2001; Atwood & Barbour, 2003)'
_computing_publication_material 'publCIF (Westrip, 2006)'
_computing_structure_refinement 'SHELXL-97 (Sheldrick, 2008)'
_computing_structure_solution 'SHELXS-97 (Sheldrick, 2008)'
_diffrn_ambient_temperature 173(2)
_diffrn_measured_fraction_theta_full 0.997
_diffrn_measured_fraction_theta_max 0.997
_diffrn_measurement_device_type 'Nonius KappaCCD'
_diffrn_measurement_method /w
_diffrn_radiation_monochromator graphite
_diffrn_radiation_source 'fine-focus sealed tube'
_diffrn_radiation_type MoK\a
_diffrn_radiation_wavelength 0.71073
_diffrn_reflns_av_R_equivalents 0.0622
_diffrn_reflns_av_sigmaI/netI 0.0240
_diffrn_reflns_limit_h_max 19
_diffrn_reflns_limit_h_min -19
_diffrn_reflns_limit_k_max 16
_diffrn_reflns_limit_k_min -16
_diffrn_reflns_limit_l_max 24
_diffrn_reflns_limit_l_min -24
_diffrn_reflns_number 77852
_diffrn_reflns_theta_full 25.00
_diffrn_reflns_theta_max 25.00
_diffrn_reflns_theta_min 2.83
_diffrn_standards_number 0
_exptl_absorpt_coefficient_mu 0.936
_exptl_absorpt_correction_T_max 0.8802
_exptl_absorpt_correction_T_min 0.8277
_exptl_absorpt_correction_type multi-scan
_exptl_absorpt_process_details 'Denzo/Scalepack (Otwinowski & Minor, 2000)'
_exptl_crystal_colour colourless
_exptl_crystal_density_diffrn 1.384
_exptl_crystal_density_method 'not measured'
_exptl_crystal_description block
_exptl_crystal_F_000 2016
_exptl_crystal_size_max 0.21
_exptl_crystal_size_mid 0.18
_exptl_crystal_size_min 0.14
_refine_diff_density_max 1.084
_refine_diff_density_min -0.467
_refine_diff_density_rms 0.074
_refine_ls_extinction_method none
_refine_ls_goodness_of_fit_ref 1.024
_refine_ls_hydrogen_treatment mixed
_refine_ls_matrix_type full
_refine_ls_number_parameters 275
_refine_ls_number_reflns 4254
_refine_ls_number_restraints 0
_refine_ls_restrained_S_all 1.024
_refine_ls_R_factor_all 0.0434
_refine_ls_R_factor_gt 0.0297
_refine_ls_shift/su_max 0.056
_refine_ls_shift/su_mean 0.002
_refine_ls_structure_factor_coef Fsqd
_refine_ls_weighting_details 'calc w=1/[\s^2^(Fo^2^)+(0.0461P)^2^+2.8616P] where P=(Fo^2^+2Fc^2^)/3'
_refine_ls_weighting_scheme calc
_refine_ls_wR_factor_gt 0.0728
_refine_ls_wR_factor_ref 0.0792
_reflns_number_gt 3390
_reflns_number_total 4254
_reflns_threshold_expression >2sigma(I)
_cod_data_source_file cg301760a_si_002.cif
_cod_data_source_block C:2
_cod_original_cell_volume 4843.9(17)
_cod_original_sg_symbol_Hall '-P 2c 2b'
_cod_original_sg_symbol_H-M Pbca
_cod_database_code 4507546

loop_
_symmetry_equiv_pos_as_xyz
'x, y, z'
'-x+1/2, -y, z+1/2'
'x+1/2, -y+1/2, -z'
'-x, y+1/2, -z+1/2'
'-x, -y, -z'
'x-1/2, y, -z-1/2'
'-x-1/2, y-1/2, z'
'x, -y-1/2, z-1/2'

loop_
_atom_site_label
_atom_site_type_symbol
_atom_site_fract_x
_atom_site_fract_y
_atom_site_fract_z
_atom_site_U_iso_or_equiv
_atom_site_adp_type
_atom_site_occupancy
_atom_site_symmetry_multiplicity
_atom_site_calc_flag
_atom_site_refinement_flags
C1 C 0.14722(16) 0.7641(2) 0.00756(14) 0.0277(7) Uani 1 1 d .
C2 C 0.19757(17) 0.7604(2) -0.05221(14) 0.0263(6) Uani 1 1 d .
C3 C 0.16326(17) 0.75468(19) -0.11303(14) 0.0255(7) Uani 1 1 d .
H3 H 0.1070 0.7556 -0.1169 0.031 Uiso 1 1 calc R
C4 C 0.20916(17) 0.7477(2) -0.16776(14) 0.0242(6) Uani 1 1 d .
C5 C 0.29217(18) 0.7476(2) -0.16198(14) 0.0261(7) Uani 1 1 d .
H5 H 0.3245 0.7431 -0.1994 0.031 Uiso 1 1 calc R
C6 C 0.32714(18) 0.7542(2) -0.10167(14) 0.0288(7) Uani 1 1 d .
C7 C 0.28003(17) 0.7605(2) -0.04690(15) 0.0303(7) Uani 1 1 d .
H7 H 0.3042 0.7649 -0.0056 0.036 Uiso 1 1 calc R
C8 C 0.17188(17) 0.74069(19) -0.23373(14) 0.0234(6) Uani 1 1 d .
C9 C 0.41554(19) 0.7510(2) -0.09555(15) 0.0328(8) Uani 1 1 d .
C10 C 0.0401(3) 0.5568(3) 0.1912(2) 0.0683(13) Uani 1 1 d .
H10 H 0.0057 0.5956 0.2166 0.082 Uiso 1 1 calc R
C11 C 0.0364(2) 0.4582(3) 0.1992(2) 0.0662(13) Uani 1 1 d .
H11 H -0.0002 0.4313 0.2290 0.079 Uiso 1 1 calc R
C12 C 0.08475(19) 0.4001(2) 0.16488(17) 0.0385(8) Uani 1 1 d .
C13 C 0.1349(3) 0.4453(3) 0.1222(3) 0.0811(16) Uani 1 1 d .
H13 H 0.1698 0.4081 0.0961 0.097 Uiso 1 1 calc R
C14 C 0.1350(3) 0.5447(3) 0.1169(2) 0.0670(13) Uani 1 1 d .
H14 H 0.1707 0.5737 0.0872 0.080 Uiso 1 1 calc R
C15 C 0.0832(2) 0.2911(3) 0.17438(18) 0.0447(9) Uani 1 1 d .
H15A H 0.1175 0.2744 0.2116 0.054 Uiso 1 1 calc R
H15B H 0.0282 0.2711 0.1850 0.054 Uiso 1 1 calc R
C16 C 0.1103(3) 0.2369(2) 0.1177(2) 0.0606(12) Uani 1 1 d .
H16A H 0.1664 0.2536 0.1084 0.073 Uiso 1 1 calc R
H16B H 0.0779 0.2555 0.0798 0.073 Uiso 1 1 calc R
C17 C 0.1037(2) 0.1291(3) 0.12803(18) 0.0460(9) Uani 1 1 d .
C18 C 0.1568(2) 0.0796(3) 0.1662(2) 0.0620(12) Uani 1 1 d .
H18 H 0.1972 0.1136 0.1888 0.074 Uiso 1 1 calc R
C19 C 0.1514(2) -0.0190(2) 0.1717(2) 0.0541(10) Uani 1 1 d .
H19 H 0.1898 -0.0515 0.1973 0.065 Uiso 1 1 calc R
C20 C 0.0433(2) -0.0231(2) 0.10750(19) 0.0522(10) Uani 1 1 d .
H20 H 0.0024 -0.0588 0.0868 0.063 Uiso 1 1 calc R
C21 C 0.0448(3) 0.0755(3) 0.09879(19) 0.0579(11) Uani 1 1 d .
H21 H 0.0057 0.1061 0.0729 0.070 Uiso 1 1 calc R
N1 N 0.08824(14) 0.60055(18) 0.15064(12) 0.0303(6) Uani 1 1 d .
N2 N 0.09553(14) -0.07069(18) 0.14314(12) 0.0287(6) Uani 1 1 d .
O1 O 0.18049(13) 0.75666(15) 0.06098(10) 0.0336(5) Uani 1 1 d .
O2 O 0.07360(13) 0.77539(19) -0.00025(12) 0.0482(7) Uani 1 1 d .
O3 O 0.09697(11) 0.73670(15) -0.23680(10) 0.0308(5) Uani 1 1 d .
O4 O 0.21577(12) 0.73927(14) -0.28254(9) 0.0291(5) Uani 1 1 d .
O5 O 0.45919(11) 0.73327(14) -0.14085(10) 0.0280(5) Uani 1 1 d .
O6 O 0.44044(15) 0.7704(3) -0.03786(12) 0.0762(11) Uani 1 1 d .
Cd1 Cd 0.101594(11) 0.764625(14) 0.149312(9) 0.02010(9) Uani 1 1 d .
H6 H 0.490(4) 0.746(4) -0.031(4) 0.16(3) Uiso 1 1 d .

loop_
_atom_site_aniso_label
_atom_site_aniso_U_11
_atom_site_aniso_U_22
_atom_site_aniso_U_33
_atom_site_aniso_U_23
_atom_site_aniso_U_13
_atom_site_aniso_U_12
C1 0.0247(16) 0.0359(17) 0.0226(17) 0.0032(13) 0.0065(14) 0.0005(13)
C2 0.0198(14) 0.0388(17) 0.0203(15) 0.0010(12) 0.0022(13) 0.0032(12)
C3 0.0138(13) 0.0402(17) 0.0224(16) -0.0002(13) 0.0014(12) 0.0015(12)
C4 0.0183(14) 0.0334(16) 0.0208(15) -0.0008(11) -0.0058(12) 0.0025(12)
C5 0.0198(15) 0.0419(18) 0.0168(15) 0.0000(12) 0.0025(12) 0.0013(12)
C6 0.0184(15) 0.0490(19) 0.0191(16) -0.0010(13) -0.0004(12) 0.0036(13)
C7 0.0217(15) 0.052(2) 0.0172(15) -0.0003(13) -0.0016(12) 0.0024(13)
C8 0.0210(15) 0.0266(15) 0.0228(16) 0.0004(12) -0.0018(12) -0.0009(11)
C9 0.0202(15) 0.055(2) 0.0230(18) 0.0010(14) -0.0004(13) 0.0015(13)
C10 0.076(3) 0.034(2) 0.094(3) -0.001(2) 0.051(3) 0.002(2)
C11 0.076(3) 0.037(2) 0.086(3) 0.003(2) 0.048(2) -0.003(2)
C12 0.0384(19) 0.0332(19) 0.044(2) 0.0012(15) 0.0048(16) -0.0030(14)
C13 0.105(4) 0.037(2) 0.101(4) 0.000(2) 0.059(3) 0.010(2)
C14 0.087(3) 0.033(2) 0.081(3) -0.001(2) 0.045(3) -0.001(2)
C15 0.049(2) 0.042(2) 0.043(2) 0.0020(17) 0.0086(17) -0.0016(17)
C16 0.100(4) 0.037(2) 0.045(2) 0.0014(18) 0.008(2) -0.006(2)
C17 0.065(2) 0.0288(19) 0.044(2) 0.0019(16) 0.0044(18) -0.0018(17)
C18 0.063(3) 0.039(2) 0.084(3) 0.000(2) -0.023(2) -0.0124(19)
C19 0.050(2) 0.034(2) 0.078(3) 0.0032(19) -0.021(2) -0.0058(17)
C20 0.053(2) 0.034(2) 0.069(3) 0.0031(18) -0.020(2) -0.0029(17)
C21 0.069(3) 0.037(2) 0.068(3) 0.0069(19) -0.021(2) 0.0052(19)
N1 0.0267(14) 0.0276(14) 0.0366(16) -0.0003(11) 0.0010(12) 0.0007(10)
N2 0.0278(14) 0.0246(13) 0.0336(15) 0.0016(11) -0.0018(12) 0.0007(10)
O1 0.0334(12) 0.0503(13) 0.0172(11) -0.0001(9) 0.0046(9) 0.0059(10)
O2 0.0199(11) 0.091(2) 0.0341(14) 0.0057(13) 0.0088(10) 0.0048(11)
O3 0.0200(11) 0.0526(14) 0.0198(12) 0.0017(9) -0.0038(8) -0.0026(9)
O4 0.0235(10) 0.0492(13) 0.0147(10) -0.0013(9) -0.0006(9) -0.0017(9)
O5 0.0166(10) 0.0421(13) 0.0252(12) -0.0036(9) 0.0035(9) 0.0008(8)
O6 0.0204(13) 0.185(3) 0.0233(14) -0.0206(16) -0.0058(11) 0.0159(16)
Cd1 0.01950(13) 0.02508(14) 0.01570(13) -0.00077(8) -0.00243(8) 0.00137(8)

loop_
_atom_type_symbol
_atom_type_description
_atom_type_scat_dispersion_real
_atom_type_scat_dispersion_imag
_atom_type_scat_source
C C 0.0033 0.0016 'International Tables Vol C Tables 4.2.6.8 and 6.1.1.4'
H H 0.0000 0.0000 'International Tables Vol C Tables 4.2.6.8 and 6.1.1.4'
N N 0.0061 0.0033 'International Tables Vol C Tables 4.2.6.8 and 6.1.1.4'
O O 0.0106 0.0060 'International Tables Vol C Tables 4.2.6.8 and 6.1.1.4'
Cd Cd -0.8075 1.2024 'International Tables Vol C Tables 4.2.6.8 and 6.1.1.4'

loop_
_geom_angle_atom_site_label_1
_geom_angle_atom_site_label_2
_geom_angle_atom_site_label_3
_geom_angle
_geom_angle_site_symmetry_1
_geom_angle_site_symmetry_3
O1 C1 O2 124.5(3) . .
O1 C1 C2 118.6(2) . .
O2 C1 C2 116.9(3) . .
C7 C2 C3 119.1(3) . .
C7 C2 C1 119.8(3) . .
C3 C2 C1 121.2(3) . .
C4 C3 C2 121.4(3) . .
C3 C4 C5 119.2(3) . .
C3 C4 C8 121.3(2) . .
C5 C4 C8 119.5(3) . .
C6 C5 C4 120.0(3) . .
C5 C6 C7 120.1(3) . .
C5 C6 C9 119.8(3) . .
C7 C6 C9 120.1(3) . .
C2 C7 C6 120.3(3) . .
O4 C8 O3 123.1(3) . .
O4 C8 C4 119.3(2) . .
O3 C8 C4 117.6(3) . .
O4 C8 Cd1 62.04(15) . 8_575
O3 C8 Cd1 61.10(15) . 8_575
C4 C8 Cd1 177.5(2) . 8_575
O5 C9 O6 124.1(3) . .
O5 C9 C6 122.7(3) . .
O6 C9 C6 113.2(3) . .
N1 C10 C11 124.2(3) . .
C12 C11 C10 120.2(3) . .
C11 C12 C13 115.9(3) . .
C11 C12 C15 121.0(3) . .
C13 C12 C15 123.1(3) . .
C12 C13 C14 120.4(4) . .
N1 C14 C13 123.3(4) . .
C16 C15 C12 113.6(3) . .
C15 C16 C17 111.7(4) . .
C18 C17 C21 116.7(3) . .
C18 C17 C16 121.7(4) . .
C21 C17 C16 121.6(4) . .
C17 C18 C19 120.0(4) . .
N2 C19 C18 123.4(3) . .
N2 C20 C21 123.7(3) . .
C17 C21 C20 119.4(3) . .
C14 N1 C10 116.0(3) . .
C14 N1 Cd1 121.7(2) . .
C10 N1 Cd1 121.8(2) . .
C19 N2 C20 116.7(3) . .
C19 N2 Cd1 119.0(2) . 1_545
C20 N2 Cd1 123.9(2) . 1_545
C1 O1 Cd1 116.92(19) . .
C8 O3 Cd1 91.02(17) . 8_575
C8 O4 Cd1 90.31(16) . 8_575
C9 O5 Cd1 130.9(2) . 3_565
O1 Cd1 N1 91.06(8) . .
O1 Cd1 N2 91.70(8) . 1_565
N1 Cd1 N2 171.45(9) . 1_565
O1 Cd1 O3 145.84(7) . 8_576
N1 Cd1 O3 88.68(8) . 8_576
N2 Cd1 O3 93.56(8) 1_565 8_576
O1 Cd1 O4 90.41(8) . 8_576
N1 Cd1 O4 92.82(8) . 8_576
N2 Cd1 O4 95.25(8) 1_565 8_576
O3 Cd1 O4 55.51(7) 8_576 8_576
O1 Cd1 O5 121.70(7) . 3_465
N1 Cd1 O5 85.14(8) . 3_465
N2 Cd1 O5 86.53(7) 1_565 3_465
O3 Cd1 O5 92.31(7) 8_576 3_465
O4 Cd1 O5 147.82(7) 8_576 3_465
O1 Cd1 C8 118.00(8) . 8_576
N1 Cd1 C8 90.28(8) . 8_576
N2 Cd1 C8 95.56(8) 1_565 8_576
O3 Cd1 C8 27.87(7) 8_576 8_576
O4 Cd1 C8 27.66(8) 8_576 8_576
O5 Cd1 C8 120.17(8) 3_465 8_576

loop_
_geom_bond_atom_site_label_1
_geom_bond_atom_site_label_2
_geom_bond_distance
_geom_bond_site_symmetry_2
C1 O1 1.245(4) .
C1 O2 1.258(4) .
C1 C2 1.502(4) .
C2 C7 1.391(4) .
C2 C3 1.390(4) .
C3 C4 1.376(4) .
C4 C5 1.401(4) .
C4 C8 1.508(4) .
C5 C6 1.385(4) .
C6 C7 1.388(4) .
C6 C9 1.492(4) .
C8 O4 1.253(4) .
C8 O3 1.262(3) .
C8 Cd1 2.700(3) 8_575
C9 O5 1.217(4) .
C9 O6 1.296(4) .
C10 N1 1.316(4) .
C10 C11 1.381(5) .
C11 C12 1.349(5) .
C12 C13 1.375(5) .
C12 C15 1.527(5) .
C13 C14 1.385(6) .
C14 N1 1.308(4) .
C15 C16 1.469(6) .
C16 C17 1.517(5) .
C17 C18 1.378(5) .
C17 C21 1.378(5) .
C18 C19 1.377(5) .
C19 N2 1.323(4) .
C20 N2 1.325(4) .
C20 C21 1.381(5) .
N1 Cd1 2.290(3) .
N2 Cd1 2.294(3) 1_545
O1 Cd1 2.265(2) .
O3 Cd1 2.364(2) 8_575
O4 Cd1 2.384(2) 8_575
O5 Cd1 2.400(2) 3_565
Cd1 N2 2.294(3) 1_565
Cd1 O3 2.364(2) 8_576
Cd1 O4 2.384(2) 8_576
Cd1 O5 2.401(2) 3_465
Cd1 C8 2.700(3) 8_576
